data_4000350
_journal_name_full 'Chemistry of Materials'
_journal_paper_doi 10.1021/cm034745q
_journal_year 2004
_chemical_formula_sum 'C6 Ga2 N O14 P4'
_chemical_formula_weight 573.40
_space_group_IT_number 15
_symmetry_cell_setting monoclinic
_symmetry_space_group_name_Hall '-C 2yc'
_symmetry_space_group_name_H-M 'C 1 2/c 1'
_cell_angle_alpha 90.0
_cell_angle_beta 95.4863(30)
_cell_angle_gamma 90.0
_cell_formula_units_Z 4
_cell_length_a 22.1628(8)
_cell_length_b 8.57244(18)
_cell_length_c 9.44553(16)
_cell_volume 1786.33215
_cod_original_sg_symbol_H-M 'C 2/c'
_cod_database_code 4000350

loop_
_symmetry_equiv_pos_site_id
_symmetry_equiv_pos_as_xyz
1 +x,+y,+z
2 -x,+y,-z+1/2
-1 -x,-y,-z
-2 +x,-y,+z+1/2
101 +x+1/2,+y+1/2,+z
102 -x+1/2,+y+1/2,-z+1/2
-101 -x+1/2,-y+1/2,-z
-102 +x+1/2,-y+1/2,+z+1/2

loop_
_atom_site_type_symbol
_atom_site_label
_atom_site_fract_x
_atom_site_fract_y
_atom_site_fract_z
_atom_site_occupancy
_atom_site_thermal_displace_type
_atom_site_U_iso_or_equiv
_atom_site_symmetry_multiplicity
GA GA1 0.1815 0.4837(5) 0.5592(5) 1.0 Uiso 0.0279(8) 8
P P1 0.2442(4) 0.6921(10) 0.8041(9) 1.0 Uiso 0.0279(8) 8
P P2 0.1137(4) 0.6842(8) 0.7884(10) 1.0 Uiso 0.0279(8) 8
O 01 0.2397(6) 0.5735(15) 0.9240(12) 1.0 Uiso 0.0098(17) 8
O O2 0.3028(6) 0.7887(12) 0.8328(16) 1.0 Uiso 0.0098(17) 8
O O3 0.0514(5) 0.7649(15) 0.7583(18) 1.0 Uiso 0.0098(17) 8
O O4 0.1162(5) 0.5962(17) 0.9283(11) 1.0 Uiso 0.0098(17) 8
O O5 0.2472(5) 0.6040(14) 0.6617(11) 1.0 Uiso 0.0098(17) 8
O O6 0.1254(6) 0.5425(13) 0.6971(12) 1.0 Uiso 0.0098(17) 8
O O7 0.3409(7) 0.8184(12) 0.5657(14) 1.0 Uiso 0.0098(17) 8
C C1 0.1777(5) 0.8135(13) 0.7912(31) 1.0 Uiso 0.0098(17) 8
C C2 0.0152(8) 0.6845(12) 0.3771(5) 1.0 Uiso 0.0098(17) 8
N N1 0.0 0.7840(12) 0.25 1.0 Uiso 0.0098(17) 4
C C3 0.05293(27) 0.8844(12) 0.2252(19) 1.0 Uiso 0.0098(17) 8
